data_9011367
loop_
_publ_author_name
'Angel, R. J.'
'Finger, L. W.'

_publ_section_title
;
 Polymorphism of nickel sulfate hexahydrate
;
_journal_name_full 'Acta Crystallographica, Section C'
_journal_page_first 1869
_journal_page_last 1873
_journal_paper_doi 10.1107/S0108270188006717
_journal_volume 44
_journal_year 1988
_chemical_compound_source Synthetic
_chemical_formula_sum 'H12 Ni O10 S'
_chemical_name_mineral Nickelhexahydrite
_space_group_IT_number 15
_symmetry_space_group_name_Hall '-C 2yc'
_symmetry_space_group_name_H-M 'C 1 2/c 1'
_cell_angle_alpha 90
_cell_angle_beta 98.38
_cell_angle_gamma 90
_cell_formula_units_Z 8
_cell_length_a 9.880
_cell_length_b 7.228
_cell_length_c 24.1300
_cell_volume 1704.789
_database_code_amcsd 0010073
_exptl_crystal_density_diffrn 2.048
_cod_depositor_comments
;
       Insterting Z value to be consistent with given formula
                                  miguel
;
_cod_original_formula_sum 'Ni S O10 H12'
_cod_database_code 9011367

loop_
_space_group_symop_operation_xyz
x,y,z
1/2+x,1/2+y,z
x,-y,1/2+z
1/2+x,1/2-y,1/2+z
-x,y,1/2-z
1/2-x,1/2+y,1/2-z
-x,-y,-z
1/2-x,1/2-y,-z

loop_
_atom_site_label
_atom_site_fract_x
_atom_site_fract_y
_atom_site_fract_z
_atom_site_U_iso_or_equiv
Ni1 0.00000 0.00000 0.00000 0.02318
Ni2 0.50000 0.45040 0.25000 0.01938
S 0.87110 0.45160 0.12410 0.02318
O1 0.77370 0.59850 0.13370 0.03204
O2 0.98360 0.44810 0.17030 0.04547
O3 0.92120 0.49220 0.07050 0.03914
O4 0.80170 0.27120 0.11860 0.03369
O5 0.09260 0.22140 0.04270 0.03230
O6 -0.02900 0.16000 -0.07050 0.04293
O7 0.18970 -0.05930 -0.02040 0.04673
O8 0.38340 0.65250 0.28110 0.02698
O9 0.38590 0.25530 0.28280 0.03242
O10 0.64410 0.45010 0.32000 0.03331
H51 0.13100 0.19300 0.07100 0.04813
H52 0.04400 0.28700 0.05300 0.04179
H61 0.00700 0.25400 -0.06500 0.05699
H62 -0.10600 0.18500 -0.08200 0.07092
H71 0.20500 -0.12200 -0.04300 0.07346
H72 0.25800 -0.02700 -0.00400 0.06586
H81 0.34700 0.61800 0.30300 0.05193
H82 0.43600 0.72400 0.29400 0.05573
H91 0.41800 0.17500 0.29400 0.05446
H92 0.30800 0.24100 0.27000 0.05573
H101 0.65000 0.36200 0.33900 0.06459
H102 0.64700 0.52700 0.33900 0.06079

loop_
_cod_related_entry_id
_cod_related_entry_database
_cod_related_entry_code
1 AMCSD 0010073
